data_2216289
loop_
_publ_author_name
'Kaliyaperumal Thanigaimani'
'Packianathan Thomas Muthiah'
'Daniel E. Lynch'

_publ_section_title
;
 Hydrogen-bonding patterns in 2-amino-4,6-dimethoxypyrimidinium
 salicylate
;
_journal_coeditor_code BT2576
_journal_issue 12
_journal_name_full 'Acta Crystallographica Section E'
_journal_page_first o4555
_journal_page_last o4556
_journal_paper_doi 10.1107/S1600536807054621
_journal_volume 63
_journal_year 2007
_chemical_formula_iupac 'C6 H10 N3 O2 +, C7 H5 O3 -'
_chemical_formula_moiety 'C6 H10 N3 O2 +, C7 H5 O3 -'
_chemical_formula_sum 'C13 H15 N3 O5'
_chemical_formula_weight 293.28
_chemical_name_common '2-amino-4,6-dimethoxy pyrimidinium salicylate'
_chemical_name_systematic
;
2-amino-4,6-dimethoxypyrimidinium salicylate
;
_space_group_IT_number 14
_symmetry_cell_setting monoclinic
_symmetry_space_group_name_Hall '-P 2ybc'
_symmetry_space_group_name_H-M 'P 1 21/c 1'
_atom_sites_solution_hydrogens geom
_atom_sites_solution_primary direct
_atom_sites_solution_secondary difmap
_cell_angle_alpha 90
_cell_angle_beta 123.465(3)
_cell_angle_gamma 90
_cell_formula_units_Z 4
_cell_length_a 9.1071(3)
_cell_length_b 14.7657(6)
_cell_length_c 12.2829(6)
_cell_measurement_reflns_used 25
_cell_measurement_temperature 120
_cell_measurement_theta_max 27.5
_cell_measurement_theta_min 3.8
_cell_volume 1377.90(11)
_computing_cell_refinement 'DENZO and COLLECT'
_computing_data_collection 'DENZO (Otwinowski & Minor, 1997) and COLLECT (Hooft, 1998)'
_computing_data_reduction 'DENZO and COLLECT'
_computing_molecular_graphics 'PLATON (Spek, 2003)'
_computing_publication_material PLATON
_computing_structure_refinement 'SHELXL97 (Sheldrick, 1997)'
_computing_structure_solution 'SHELXS97 (Sheldrick, 1997)'
_diffrn_ambient_temperature 120
_diffrn_measured_fraction_theta_full 0.991
_diffrn_measured_fraction_theta_max 0.991
_diffrn_measurement_device_type 'Bruker--Nonius Kappa CCD area-detector'
_diffrn_measurement_method '\f and \w'
_diffrn_radiation_monochromator graphite
_diffrn_radiation_source 'Bruker--Nonius FR591 rotating anode'
_diffrn_radiation_type MoK\a
_diffrn_radiation_wavelength 0.71073
_diffrn_reflns_av_R_equivalents 0.0337
_diffrn_reflns_av_sigmaI/netI 0.0330
_diffrn_reflns_limit_h_max 11
_diffrn_reflns_limit_h_min -11
_diffrn_reflns_limit_k_max 19
_diffrn_reflns_limit_k_min -17
_diffrn_reflns_limit_l_max 15
_diffrn_reflns_limit_l_min -15
_diffrn_reflns_number 14310
_diffrn_reflns_reduction_process ' ?'
_diffrn_reflns_theta_full 27.51
_diffrn_reflns_theta_max 27.51
_diffrn_reflns_theta_min 3.85
_exptl_absorpt_coefficient_mu 0.110
_exptl_absorpt_correction_type none
_exptl_crystal_colour colourless
_exptl_crystal_density_diffrn 1.414
_exptl_crystal_density_method 'Not Measured'
_exptl_crystal_description plate-like
_exptl_crystal_F_000 616
_exptl_crystal_size_max 0.30
_exptl_crystal_size_mid 0.30
_exptl_crystal_size_min 0.08
_refine_diff_density_max 0.662
_refine_diff_density_min -0.719
_refine_ls_extinction_coef 0.068(6)
_refine_ls_extinction_expression FC^*^=KFC[1+0.001XFC^2^\L^3^/SIN(2\Q)]^-1/4^
_refine_ls_extinction_method shelxl
_refine_ls_goodness_of_fit_ref 1.108
_refine_ls_hydrogen_treatment constr
_refine_ls_matrix_type full
_refine_ls_number_parameters 194
_refine_ls_number_reflns 3136
_refine_ls_number_restraints 0
_refine_ls_restrained_S_all 1.108
_refine_ls_R_factor_all 0.0693
_refine_ls_R_factor_gt 0.0537
_refine_ls_shift/su_max 0.000
_refine_ls_shift/su_mean 0.000
_refine_ls_structure_factor_coef Fsqd
_refine_ls_weighting_details 'calc w=1/[\s^2^(Fo^2^)+(0.0773P)^2^+0.2362P] where P=(Fo^2^+2Fc^2^)/3'
_refine_ls_weighting_scheme calc
_refine_ls_wR_factor_gt 0.1271
_refine_ls_wR_factor_ref 0.1370
_reflns_number_gt 2465
_reflns_number_total 3136
_reflns_threshold_expression I>2\s(I)
_cod_data_source_file bt2576.cif
_cod_data_source_block I
_cod_depositor_comments
;
The following automatic conversions were performed:
'_symmetry_cell_setting' value 'Monoclinic' changed to 'monoclinic'
according to '/home/saulius/struct/CIF-dictionaries/cif_core.dic'
dictionary named 'cif_core.dic' version 2.4.1 from
2010-06-29.

'_refine_ls_hydrogen_treatment' value 'constr ' changed to
'constr' according to '/home/saulius/struct/CIF-dictionaries/cif_core.dic'
dictionary named 'cif_core.dic' version 2.4.1 from 2010-06-29.

Automatic conversion script
Id: cif_fix_enum 1527 2010-12-29 10:47:43Z saulius 

The following automatic conversions were performed:

'_symmetry_cell_setting' value 'Monoclinic' changed to 'monoclinic'
according to /home/saulius/struct/CIF-dictionaries/cif_core.dic
dictionary named 'cif_core.dic' version 2.4.1 from
2010-06-29.

'_refine_ls_hydrogen_treatment' value 'constr ' changed
to 'constr' according to
/home/saulius/struct/CIF-dictionaries/cif_core.dic dictionary named
'cif_core.dic' version 2.4.1 from 2010-06-29.

Automatic conversion script
Id: cif_fix_values 1715 2011-07-08 13:25:40Z adriana 
;
_cod_original_sg_symbol_H-M 'P 21/c'
_cod_database_code 2216289
_cod_database_fobs_code 2216289

loop_
_symmetry_equiv_pos_as_xyz
x,y,z
-x,1/2+y,1/2-z
-x,-y,-z
x,1/2-y,1/2+z

loop_
_atom_site_aniso_label
_atom_site_aniso_U_11
_atom_site_aniso_U_22
_atom_site_aniso_U_33
_atom_site_aniso_U_12
_atom_site_aniso_U_13
_atom_site_aniso_U_23
O1 0.0199(5) 0.0316(6) 0.0247(6) -0.0019(4) 0.0139(4) 0.0051(5)
O2 0.0179(5) 0.0281(6) 0.0174(5) -0.0004(4) 0.0086(4) 0.0049(4)
N1 0.0159(6) 0.0222(6) 0.0192(6) -0.0008(4) 0.0101(5) 0.0018(5)
N2 0.0186(6) 0.0342(8) 0.0209(7) 0.0001(5) 0.0100(5) 0.0089(5)
N3 0.0193(6) 0.0209(6) 0.0210(7) 0.0020(5) 0.0120(5) 0.0025(5)
C2 0.0197(7) 0.0185(7) 0.0209(7) 0.0027(5) 0.0121(6) 0.0018(5)
C4 0.0221(7) 0.0175(7) 0.0227(8) 0.0006(5) 0.0150(6) -0.0003(6)
C5 0.0181(6) 0.0223(8) 0.0210(7) -0.0008(5) 0.0105(6) -0.0002(6)
C6 0.0194(7) 0.0185(7) 0.0167(7) 0.0019(5) 0.0096(6) -0.0005(5)
C7 0.0276(8) 0.0366(9) 0.0314(9) 0.0020(7) 0.0197(7) 0.0108(7)
C8 0.0184(7) 0.0246(8) 0.0170(7) 0.0006(5) 0.0067(6) 0.0029(6)
O3 0.0181(5) 0.0307(6) 0.0212(6) -0.0016(4) 0.0085(4) 0.0052(4)
O4 0.0224(5) 0.0291(6) 0.0186(6) -0.0017(4) 0.0105(4) 0.0045(4)
O5 0.0305(6) 0.0311(6) 0.0234(6) -0.0006(5) 0.0135(5) 0.0056(5)
C9 0.0226(7) 0.0155(7) 0.0211(8) -0.0019(5) 0.0137(6) -0.0029(5)
C10 0.0283(8) 0.0184(7) 0.0231(8) -0.0005(6) 0.0160(6) -0.0020(6)
C11 0.0428(9) 0.0189(8) 0.0317(9) -0.0017(6) 0.0274(8) 0.0008(6)
C12 0.0364(8) 0.0213(8) 0.0456(10) -0.0066(6) 0.0325(8) -0.0055(7)
C13 0.0239(7) 0.0245(8) 0.0388(10) -0.0025(6) 0.0191(7) -0.0058(7)
C14 0.0236(7) 0.0195(7) 0.0279(8) -0.0019(5) 0.0156(6) -0.0029(6)
C15 0.0212(7) 0.0164(7) 0.0186(7) -0.0014(5) 0.0111(6) -0.0023(5)

loop_
_atom_site_type_symbol
_atom_site_label
_atom_site_fract_x
_atom_site_fract_y
_atom_site_fract_z
_atom_site_U_iso_or_equiv
_atom_site_thermal_displace_type
_atom_site_calc_flag
_atom_site_refinement_flags
_atom_site_occupancy
O O1 0.20130(12) -0.06793(7) 0.72454(10) 0.0246(3) Uani . . 1.000
O O2 0.37869(12) 0.09584(7) 0.48494(10) 0.0217(3) Uani . . 1.000
N N1 0.56670(15) 0.04949(8) 0.68864(12) 0.0189(3) Uani . . 1.000
N N2 0.77862(15) 0.00635(9) 0.89739(12) 0.0250(4) Uani . . 1.000
N N3 0.49174(15) -0.03420(8) 0.81536(12) 0.0199(4) Uani . . 1.000
C C2 0.61084(17) 0.00665(9) 0.80033(14) 0.0192(4) Uani . . 1.000
C C4 0.32600(18) -0.03031(10) 0.71396(14) 0.0194(4) Uani . . 1.000
C C5 0.26878(18) 0.01071(10) 0.59397(14) 0.0206(4) Uani . . 1.000
C C6 0.39631(17) 0.05140(9) 0.58543(14) 0.0184(4) Uani . . 1.000
C C7 0.2563(2) -0.11184(12) 0.84644(17) 0.0301(5) Uani . . 1.000
C C8 0.20153(17) 0.10678(10) 0.37204(14) 0.0216(4) Uani . . 1.000
O O3 0.81007(12) 0.13044(7) 0.66450(10) 0.0246(3) Uani . . 1.000
O O4 1.03098(13) 0.07809(7) 0.85566(10) 0.0238(3) Uani . . 1.000
O O5 0.86976(14) 0.22213(8) 0.51703(11) 0.0291(3) Uani . . 1.000
C C9 1.10073(18) 0.16797(9) 0.72967(14) 0.0189(4) Uani . . 1.000
C C10 1.04166(19) 0.21540(10) 0.61315(15) 0.0223(4) Uani . . 1.000
C C11 1.1641(2) 0.25754(10) 0.59510(17) 0.0275(5) Uani . . 1.000
C C12 1.3417(2) 0.25220(11) 0.69058(17) 0.0292(5) Uani . . 1.000
C C13 1.4024(2) 0.20592(11) 0.80650(17) 0.0281(5) Uani . . 1.000
C C14 1.28197(18) 0.16428(10) 0.82527(15) 0.0229(4) Uani . . 1.000
C C15 0.97425(18) 0.12227(9) 0.75325(14) 0.0187(4) Uani . . 1.000
H H1 0.64680 0.07550 0.68300 0.0230 Uiso calc R 1.000
H H2A 0.81090 -0.02000 0.96980 0.0300 Uiso calc R 1.000
H H2B 0.85550 0.03250 0.88820 0.0300 Uiso calc R 1.000
H H5 0.15130 0.01020 0.52460 0.0250 Uiso calc R 1.000
H H7A 0.32260 -0.16530 0.85630 0.0450 Uiso calc R 1.000
H H7B 0.15440 -0.12830 0.84660 0.0450 Uiso calc R 1.000
H H7C 0.32830 -0.07110 0.91750 0.0450 Uiso calc R 1.000
H H8A 0.14990 0.04830 0.33880 0.0320 Uiso calc R 1.000
H H8B 0.20420 0.13990 0.30590 0.0320 Uiso calc R 1.000
H H8C 0.13260 0.13940 0.39630 0.0320 Uiso calc R 1.000
H H5A 0.81080 0.19490 0.53830 0.0440 Uiso calc R 1.000
H H11 1.12590 0.28930 0.51850 0.0330 Uiso calc R 1.000
H H12 1.42210 0.28000 0.67710 0.0350 Uiso calc R 1.000
H H13 1.52220 0.20300 0.87050 0.0340 Uiso calc R 1.000
H H14 1.32190 0.13330 0.90270 0.0280 Uiso calc R 1.000

loop_
_atom_type_symbol
_atom_type_description
_atom_type_scat_dispersion_real
_atom_type_scat_dispersion_imag
_atom_type_scat_source
O O 0.0106 0.0060 'International Tables Vol C Tables 4.2.6.8 and 6.1.1.4'
N N 0.0061 0.0033 'International Tables Vol C Tables 4.2.6.8 and 6.1.1.4'
H H 0.0000 0.0000 'International Tables Vol C Tables 4.2.6.8 and 6.1.1.4'
C C 0.0033 0.0016 'International Tables Vol C Tables 4.2.6.8 and 6.1.1.4'

loop_
_geom_angle_atom_site_label_1
_geom_angle_atom_site_label_2
_geom_angle_atom_site_label_3
_geom_angle
_geom_angle_publ_flag
C4 O1 C7 117.45(13) yes
C6 O2 C8 116.52(13) yes
C10 O5 H5A 109.45 no
C2 N1 C6 120.19(15) yes
C2 N3 C4 116.08(13) yes
C2 N1 H1 119.91 no
C6 N1 H1 119.90 no
H2A N2 H2B 120.00 no
C2 N2 H2A 119.99 no
C2 N2 H2B 120.01 no
N2 C2 N3 119.69(13) yes
N1 C2 N3 122.61(15) yes
N1 C2 N2 117.70(15) yes
O1 C4 C5 116.09(15) yes
N3 C4 C5 125.24(17) yes
O1 C4 N3 118.67(13) yes
C4 C5 C6 115.68(15) no
N1 C6 C5 120.17(14) yes
O2 C6 C5 128.23(15) yes
O2 C6 N1 111.60(15) yes
C4 C5 H5 122.19 no
C6 C5 H5 122.13 no
O1 C7 H7B 109.43 no
O1 C7 H7C 109.49 no
O1 C7 H7A 109.53 no
H7A C7 H7C 109.49 no
H7B C7 H7C 109.44 no
H7A C7 H7B 109.44 no
O2 C8 H8A 109.49 no
O2 C8 H8C 109.50 no
H8A C8 H8B 109.47 no
O2 C8 H8B 109.48 no
H8B C8 H8C 109.46 no
H8A C8 H8C 109.43 no
C10 C9 C15 121.24(15) no
C14 C9 C15 119.80(13) no
C10 C9 C14 118.96(16) no
O5 C10 C11 118.12(14) yes
C9 C10 C11 119.48(16) no
O5 C10 C9 122.40(17) yes
C10 C11 C12 120.23(16) no
C11 C12 C13 121.08(19) no
C12 C13 C14 119.03(18) no
C9 C14 C13 121.22(15) no
O3 C15 C9 117.08(13) yes
O4 C15 C9 119.75(15) yes
O3 C15 O4 123.17(16) yes
C10 C11 H11 119.93 no
C12 C11 H11 119.84 no
C11 C12 H12 119.47 no
C13 C12 H12 119.45 no
C12 C13 H13 120.49 no
C14 C13 H13 120.48 no
C9 C14 H14 119.42 no
C13 C14 H14 119.37 no

loop_
_geom_bond_atom_site_label_1
_geom_bond_atom_site_label_2
_geom_bond_distance
_geom_bond_publ_flag
O1 C4 1.333(2) yes
O1 C7 1.444(2) yes
O2 C6 1.3272(18) yes
O2 C8 1.4439(19) yes
O3 C15 1.281(2) yes
O4 C15 1.2482(18) yes
O5 C10 1.348(2) yes
O5 H5A 0.8203 no
N1 C2 1.3548(19) yes
N1 C6 1.359(2) yes
N2 C2 1.322(2) yes
N3 C4 1.326(2) yes
N3 C2 1.340(2) yes
N1 H1 0.8603 no
N2 H2B 0.8598 no
N2 H2A 0.8605 no
C4 C5 1.401(2) no
C5 C6 1.362(3) no
C5 H5 0.9303 no
C7 H7A 0.9601 no
C7 H7C 0.9604 no
C7 H7B 0.9604 no
C8 H8B 0.9600 no
C8 H8C 0.9598 no
C8 H8A 0.9600 no
C9 C14 1.403(2) no
C9 C15 1.495(3) no
C9 C10 1.407(2) no
C10 C11 1.397(3) no
C11 C12 1.380(3) no
C12 C13 1.390(2) no
C13 C14 1.383(3) no
C11 H11 0.9302 no
C12 H12 0.9305 no
C13 H13 0.9297 no
C14 H14 0.9298 no

loop_
_geom_contact_atom_site_label_1
_geom_contact_atom_site_label_2
_geom_contact_distance
_geom_contact_site_symmetry_2
_geom_contact_publ_flag
O1 C8 3.224(2) 3_556 no
O2 C6 3.410(2) 3_656 no
O2 N1 3.2507(17) 3_656 no
O3 O5 2.5486(17) . no
O3 N1 2.675(2) . no
O4 N2 2.822(2) . no
O4 N2 2.8216(16) 3_757 no
O5 O3 2.5486(17) . no
O1 H8C 2.7542 3_556 no
O1 H8A 2.8592 3_556 no
O3 H5A 1.8221 . no
O3 H8A 2.6676 3_656 no
O3 H1 1.8147 . no
O4 H2A 2.0002 3_757 no
O4 H14 2.5159 . no
O4 H8A 2.7499 3_656 no
O4 H11 2.5836 4_555 no
O4 H2B 1.9676 . no
O5 H7B 2.8527 2_656 no
O5 H13 2.8631 4_454 no
N1 O2 3.2507(17) 3_656 no
N1 O3 2.675(2) . no
N2 O4 2.822(2) . no
N2 O4 2.8216(16) 3_757 no
N2 H2B 2.9478 3_757 no
N3 H7C 2.4791 . no
N3 H12 2.8409 2_746 no
N3 H7A 2.6883 . no
C2 C13 3.525(2) 1_455 no
C4 C14 3.300(2) 1_455 no
C5 C14 3.585(2) 1_455 no
C6 C13 3.524(2) 1_455 no
C6 O2 3.410(2) 3_656 no
C6 C12 3.379(2) 1_455 no
C7 C8 3.500(3) 3_556 no
C8 O1 3.224(2) 3_556 no
C8 C7 3.500(3) 3_556 no
C8 C14 3.572(2) 4_454 no
C12 C6 3.379(2) 1_655 no
C13 C6 3.524(2) 1_655 no
C13 C2 3.525(2) 1_655 no
C14 C8 3.572(2) 4_655 no
C14 C5 3.585(2) 1_655 no
C14 C4 3.300(2) 1_655 no
C5 H8C 2.7790 . no
C5 H8A 2.7498 . no
C8 H7B 2.8670 3_556 no
C8 H5 2.5884 . no
C9 H8B 2.9732 4_655 no
C10 H8B 2.9149 4_655 no
C11 H8C 2.8836 1_655 no
C11 H8B 2.8439 4_655 no
C12 H8B 2.8406 4_655 no
C13 H8B 2.9028 4_655 no
C14 H8B 2.9551 4_655 no
C15 H8A 2.7368 3_656 no
C15 H5A 2.4500 . no
C15 H2B 2.7661 . no
C15 H1 2.6975 . no
C15 H11 3.0438 4_555 no
H1 O3 1.8147 . no
H1 C15 2.6975 . no
H1 H2B 2.2550 . no
H2A O4 2.0002 3_757 no
H2A H2B 2.5421 3_757 no
H2B H1 2.2550 . no
H2B N2 2.9478 3_757 no
H2B C15 2.7661 . no
H2B O4 1.9676 . no
H2B H2A 2.5421 3_757 no
H5 H8A 2.3437 . no
H5 C8 2.5884 . no
H5 H5 2.4927 3_556 no
H5 H8C 2.4199 . no
H5A C15 2.4500 . no
H5A O3 1.8221 . no
H7A N3 2.6883 . no
H7B C8 2.8670 3_556 no
H7B O5 2.8527 2_646 no
H7C N3 2.4791 . no
H8A C5 2.7498 . no
H8A C15 2.7368 3_656 no
H8A H5 2.3437 . no
H8A O1 2.8592 3_556 no
H8A O3 2.6676 3_656 no
H8A O4 2.7499 3_656 no
H8B C10 2.9149 4_454 no
H8B C11 2.8439 4_454 no
H8B C9 2.9732 4_454 no
H8B C12 2.8406 4_454 no
H8B C13 2.9028 4_454 no
H8B C14 2.9551 4_454 no
H8C C11 2.8836 1_455 no
H8C H5 2.4199 . no
H8C O1 2.7542 3_556 no
H8C C5 2.7790 . no
H11 O4 2.5836 4_554 no
H11 C15 3.0438 4_554 no
H12 N3 2.8409 2_756 no
H13 O5 2.8631 4_655 no
H14 O4 2.5159 . no

loop_
_geom_hbond_atom_site_label_D
_geom_hbond_atom_site_label_H
_geom_hbond_atom_site_label_A
_geom_hbond_site_symmetry_A
_geom_hbond_distance_DH
_geom_hbond_distance_HA
_geom_hbond_distance_DA
_geom_hbond_angle_DHA
_geom_hbond_publ_flag
N1 H1 O3 . 0.8600 1.8100 2.675(2) 178.00 yes
N2 H2A O4 3_757 0.8600 2.0000 2.8216(16) 159.00 yes
N2 H2B O4 . 0.8600 1.9700 2.822(2) 173.00 yes
O5 H5A O3 . 0.8200 1.8200 2.5486(17) 147.00 yes
C11 H11 O4 4_554 0.9300 2.5800 3.4753(19) 161.00 yes

loop_
_geom_torsion_atom_site_label_1
_geom_torsion_atom_site_label_2
_geom_torsion_atom_site_label_3
_geom_torsion_atom_site_label_4
_geom_torsion
_geom_torsion_publ_flag
C7 O1 C4 N3 -0.8(2) no
C7 O1 C4 C5 179.19(14) no
C8 O2 C6 N1 -176.54(12) no
C8 O2 C6 C5 3.4(2) no
C2 N1 C6 O2 -179.69(13) no
C2 N1 C6 C5 0.4(2) no
C6 N1 C2 N2 179.57(13) no
C6 N1 C2 N3 -0.8(2) no
C4 N3 C2 N2 179.46(14) no
C4 N3 C2 N1 -0.2(2) no
C2 N3 C4 C5 1.6(2) no
C2 N3 C4 O1 -178.40(13) no
O1 C4 C5 C6 178.04(13) no
N3 C4 C5 C6 -2.0(2) no
C4 C5 C6 N1 0.9(2) no
C4 C5 C6 O2 -179.03(14) no
C15 C9 C10 O5 -0.2(2) no
C15 C9 C10 C11 179.72(14) no
C10 C9 C14 C13 -0.3(2) no
C15 C9 C14 C13 -179.94(16) no
C10 C9 C15 O3 -1.9(2) no
C10 C9 C15 O4 177.55(14) no
C14 C9 C15 O3 177.71(13) no
C14 C9 C15 O4 -2.8(2) no
C14 C9 C10 C11 0.1(2) no
C14 C9 C10 O5 -179.83(14) no
C9 C10 C11 C12 0.4(2) no
O5 C10 C11 C12 -179.73(15) no
C10 C11 C12 C13 -0.6(3) no
C11 C12 C13 C14 0.4(3) no
C12 C13 C14 C9 0.1(3) no

loop_
_cod_related_entry_id
_cod_related_entry_database
_cod_related_entry_code
1 ChemSpider 21120508
